data_4325486
loop_
_publ_author_name
'David Schweinfurth'
'Fritz Weisser'
'Denis Bubrin'
'Lapo Bogani'
'Biprajit Sarkar'

_publ_contact_author_address
;
Institut fuer Anorganische Chemie
Universitaet Stuttgart
Pfaffenwaldring 55
D-70569
Stuttgart
Germany
;
_publ_contact_author_email bsarkar@iac.uni-stuttgart.de
_publ_contact_author_fax (+)4971168564165
_publ_contact_author_name 'Dr. Biprajit Sarkar'
_publ_contact_author_phone (+)4971168564235
_publ_section_title
;
 Cobalt Complexes with "Click"-Derived Functional Tripodal Ligands: Spin
 Crossover and Coordination Ambivalence
;
_journal_name_full 'Inorganic Chemistry'
_journal_page_first 6114
_journal_page_last 6121
_journal_paper_doi 10.1021/ic200246v
_journal_volume 50
_journal_year 2011
_chemical_formula_moiety 'C54 H84 Co N20, 2(Cl O4)'
_chemical_formula_sum 'C54 H84 Cl2 Co N20 O8'
_chemical_formula_weight 1271.24
_chemical_name_systematic
; 
 ? 
;
_space_group_IT_number 61
_symmetry_cell_setting orthorhombic
_symmetry_space_group_name_Hall '-P 2ac 2ab'
_symmetry_space_group_name_H-M 'P b c a'
_atom_sites_solution_hydrogens geom
_atom_sites_solution_primary direct
_atom_sites_solution_secondary difmap
_audit_creation_method SHELXL-97
_cell_angle_alpha 90.00
_cell_angle_beta 90.00
_cell_angle_gamma 90.00
_cell_formula_units_Z 4
_cell_length_a 17.9903(3)
_cell_length_b 18.3870(2)
_cell_length_c 18.3964(3)
_cell_measurement_reflns_used 7982
_cell_measurement_temperature 100(2)
_cell_measurement_theta_max 28.28
_cell_measurement_theta_min 0.41
_cell_volume 6085.30(16)
_computing_cell_refinement 'HKL Scalepack (Otwinowski & Minor 1997'
_computing_data_collection 'Collect (Nonius BV, 1997-2000)'
_computing_data_reduction 'HKL Denzo and Scalepack (Otwinowski & Minor 1997)'
_computing_molecular_graphics SHELXTL
_computing_publication_material SHELXTL
_computing_structure_refinement 'SHELXL-97 (Sheldrick, 1997)'
_computing_structure_solution 'SHELXS-97 (Sheldrick, 1990)'
_diffrn_ambient_temperature 100(2)
_diffrn_measured_fraction_theta_full 0.979
_diffrn_measured_fraction_theta_max 0.979
_diffrn_measurement_device_type 'Kappa CCD (Nonius)'
_diffrn_measurement_method CCD
_diffrn_radiation_monochromator graphite
_diffrn_radiation_source 'fine-focus sealed tube'
_diffrn_radiation_type MoK\a
_diffrn_radiation_wavelength 0.71073
_diffrn_reflns_av_R_equivalents 0.0276
_diffrn_reflns_av_sigmaI/netI 0.0371
_diffrn_reflns_limit_h_max 23
_diffrn_reflns_limit_h_min -23
_diffrn_reflns_limit_k_max 24
_diffrn_reflns_limit_k_min -24
_diffrn_reflns_limit_l_max 24
_diffrn_reflns_limit_l_min -24
_diffrn_reflns_number 14056
_diffrn_reflns_theta_full 28.24
_diffrn_reflns_theta_max 28.24
_diffrn_reflns_theta_min 7.11
_exptl_absorpt_coefficient_mu 0.440
_exptl_absorpt_correction_T_max 0.9622
_exptl_absorpt_correction_T_min 0.9571
_exptl_absorpt_correction_type empirical
_exptl_absorpt_process_details 'Scalepack (W. Minor & Z. Otwinowski)'
_exptl_crystal_colour 'pale pink'
_exptl_crystal_density_diffrn 1.388
_exptl_crystal_description block
_exptl_crystal_F_000 2692
_exptl_crystal_size_max 0.1
_exptl_crystal_size_mid 0.09
_exptl_crystal_size_min 0.085
_refine_diff_density_max 0.696
_refine_diff_density_min -0.619
_refine_diff_density_rms 0.071
_refine_ls_extinction_expression Fc^*^=kFc[1+0.001xFc^2^\l^3^/sin(2\q)]^-1/4^
_refine_ls_extinction_method SHELXL
_refine_ls_goodness_of_fit_ref 1.079
_refine_ls_hydrogen_treatment constr
_refine_ls_matrix_type full
_refine_ls_number_parameters 386
_refine_ls_number_reflns 7367
_refine_ls_number_restraints 0
_refine_ls_restrained_S_all 1.079
_refine_ls_R_factor_all 0.0730
_refine_ls_R_factor_gt 0.0503
_refine_ls_shift/su_max 0.001
_refine_ls_shift/su_mean 0.000
_refine_ls_structure_factor_coef Fsqd
_refine_ls_weighting_details 'calc w=1/[\s^2^(Fo^2^)+(0.0292P)^2^+10.7875P] where P=(Fo^2^+2Fc^2^)/3'
_refine_ls_weighting_scheme calc
_refine_ls_wR_factor_gt 0.1055
_refine_ls_wR_factor_ref 0.1153
_reflns_number_gt 5684
_reflns_number_total 7367
_reflns_threshold_expression >2sigma(I)
_cod_data_source_file ic200246v_si_004.cif
_cod_data_source_block c:\crystal\x-red\dsmrz10
_cod_database_code 4325486

loop_
_symmetry_equiv_pos_as_xyz
'x, y, z'
'-x+1/2, -y, z+1/2'
'x+1/2, -y+1/2, -z'
'-x, y+1/2, -z+1/2'
'-x, -y, -z'
'x-1/2, y, -z-1/2'
'-x-1/2, y-1/2, z'
'x, -y-1/2, z-1/2'

loop_
_atom_site_label
_atom_site_type_symbol
_atom_site_fract_x
_atom_site_fract_y
_atom_site_fract_z
_atom_site_U_iso_or_equiv
_atom_site_adp_type
_atom_site_occupancy
_atom_site_symmetry_multiplicity
_atom_site_calc_flag
_atom_site_refinement_flags
Co Co 0.5000 0.0000 0.5000 0.00924(10) Uani 1 2 d S
Cl Cl 0.17756(3) 0.14228(3) 0.57289(3) 0.02401(14) Uani 1 1 d .
N1 n 0.44691(9) 0.10558(9) 0.46547(9) 0.0117(3) Uani 1 1 d .
N11 n 0.40394(11) 0.21922(11) 0.32605(12) 0.0231(4) Uani 1 1 d .
N12 n 0.34911(11) 0.26000(11) 0.30195(12) 0.0237(4) Uani 1 1 d .
N13 n 0.28504(10) 0.22696(9) 0.32064(10) 0.0143(4) Uani 1 1 d .
N21 n 0.45657(10) 0.04266(9) 0.59724(9) 0.0127(3) Uani 1 1 d .
N22 n 0.46451(10) 0.02598(9) 0.66675(10) 0.0136(3) Uani 1 1 d .
N23 n 0.41666(10) 0.06804(9) 0.70268(10) 0.0132(3) Uani 1 1 d .
N31 n 0.59348(9) 0.06777(9) 0.49890(10) 0.0132(3) Uani 1 1 d .
N32 n 0.66456(10) 0.05125(9) 0.49144(10) 0.0141(3) Uani 1 1 d .
N33 n 0.69601(10) 0.10768(9) 0.45790(10) 0.0140(3) Uani 1 1 d .
C10 C 0.42245(12) 0.09923(11) 0.38839(11) 0.0145(4) Uani 1 1 d .
H10B H 0.3952 0.0540 0.3831 0.017 Uiso 1 1 calc R
H10A H 0.4664 0.0959 0.3580 0.017 Uiso 1 1 calc R
C11 C 0.37473(12) 0.15988(11) 0.35997(11) 0.0135(4) Uani 1 1 d .
C12 C 0.29891(12) 0.16509(12) 0.35732(12) 0.0169(4) Uani 1 1 d .
H12A H 0.2644 0.1328 0.3767 0.020 Uiso 1 1 calc R
C13 C 0.21373(11) 0.25899(11) 0.29705(12) 0.0148(4) Uani 1 1 d .
H13A H 0.2217 0.2814 0.2494 0.018 Uiso 1 1 calc R
C14 C 0.15462(12) 0.20033(12) 0.28823(13) 0.0186(4) Uani 1 1 d .
H14B H 0.1447 0.1777 0.3348 0.022 Uiso 1 1 calc R
H14A H 0.1723 0.1631 0.2551 0.022 Uiso 1 1 calc R
C15 C 0.08316(12) 0.23442(13) 0.25843(13) 0.0221(5) Uani 1 1 d .
H15B H 0.0923 0.2537 0.2102 0.027 Uiso 1 1 calc R
H15A H 0.0449 0.1974 0.2546 0.027 Uiso 1 1 calc R
C16 C 0.05636(14) 0.29503(16) 0.30791(16) 0.0320(6) Uani 1 1 d .
H16B H 0.0422 0.2747 0.3545 0.038 Uiso 1 1 calc R
H16A H 0.0127 0.3177 0.2867 0.038 Uiso 1 1 calc R
C17 C 0.11610(16) 0.35235(15) 0.31939(18) 0.0365(7) Uani 1 1 d .
H17B H 0.0982 0.3887 0.3534 0.044 Uiso 1 1 calc R
H17A H 0.1265 0.3764 0.2736 0.044 Uiso 1 1 calc R
C18 C 0.18790(15) 0.31835(14) 0.34897(15) 0.0269(5) Uani 1 1 d .
H18B H 0.2261 0.3553 0.3534 0.032 Uiso 1 1 calc R
H18A H 0.1789 0.2978 0.3967 0.032 Uiso 1 1 calc R
C20 C 0.38232(11) 0.11806(11) 0.51435(11) 0.0131(4) Uani 1 1 d .
H20B H 0.3398 0.0902 0.4976 0.016 Uiso 1 1 calc R
H20A H 0.3690 0.1692 0.5143 0.016 Uiso 1 1 calc R
C21 C 0.40357(11) 0.09469(11) 0.58935(11) 0.0130(4) Uani 1 1 d .
C22 C 0.37759(12) 0.11158(11) 0.65735(11) 0.0144(4) Uani 1 1 d .
H22A H 0.3412 0.1454 0.6696 0.017 Uiso 1 1 calc R
C23 C 0.40946(12) 0.06284(11) 0.78265(11) 0.0151(4) Uani 1 1 d .
H23A H 0.4017 0.1119 0.8020 0.018 Uiso 1 1 calc R
C24 C 0.34243(14) 0.01683(14) 0.80213(13) 0.0248(5) Uani 1 1 d .
H24B H 0.3483 -0.0317 0.7822 0.030 Uiso 1 1 calc R
H24A H 0.2980 0.0381 0.7812 0.030 Uiso 1 1 calc R
C25 C 0.33425(14) 0.01234(15) 0.88489(13) 0.0278(5) Uani 1 1 d .
H25B H 0.3232 0.0603 0.9040 0.033 Uiso 1 1 calc R
H25A H 0.2929 -0.0194 0.8968 0.033 Uiso 1 1 calc R
C26 C 0.40463(16) -0.01651(14) 0.92063(14) 0.0283(5) Uani 1 1 d .
H26B H 0.3989 -0.0153 0.9730 0.034 Uiso 1 1 calc R
H26A H 0.4124 -0.0667 0.9062 0.034 Uiso 1 1 calc R
C27 C 0.47125(15) 0.02837(17) 0.89904(13) 0.0297(6) Uani 1 1 d .
H27B H 0.5156 0.0073 0.9204 0.036 Uiso 1 1 calc R
H27A H 0.4657 0.0772 0.9181 0.036 Uiso 1 1 calc R
C28 C 0.48049(14) 0.03205(16) 0.81627(13) 0.0271(5) Uani 1 1 d .
H28B H 0.5224 0.0629 0.8041 0.033 Uiso 1 1 calc R
H28A H 0.4900 -0.0162 0.7971 0.033 Uiso 1 1 calc R
C30 C 0.50306(11) 0.16492(11) 0.47422(12) 0.0138(4) Uani 1 1 d .
H30B H 0.4960 0.2011 0.4365 0.017 Uiso 1 1 calc R
H30A H 0.4963 0.1884 0.5209 0.017 Uiso 1 1 calc R
C31 C 0.57986(12) 0.13461(11) 0.46946(11) 0.0138(4) Uani 1 1 d .
C32 C 0.64556(12) 0.16021(11) 0.44259(12) 0.0158(4) Uani 1 1 d .
H32A H 0.6539 0.2041 0.4189 0.019 Uiso 1 1 calc R
C33 C 0.77499(11) 0.10361(11) 0.43747(12) 0.0144(4) Uani 1 1 d .
H33A H 0.7954 0.0582 0.4569 0.017 Uiso 1 1 calc R
C34 C 0.78214(14) 0.10185(16) 0.35511(13) 0.0262(5) Uani 1 1 d .
H34B H 0.7620 0.1463 0.3347 0.031 Uiso 1 1 calc R
H34A H 0.7540 0.0612 0.3358 0.031 Uiso 1 1 calc R
C35 C 0.86385(15) 0.09419(18) 0.33359(14) 0.0340(6) Uani 1 1 d .
H35B H 0.8826 0.0477 0.3505 0.041 Uiso 1 1 calc R
H35A H 0.8682 0.0953 0.2810 0.041 Uiso 1 1 calc R
C36 C 0.91021(15) 0.15518(17) 0.36610(18) 0.0377(7) Uani 1 1 d .
H36B H 0.9622 0.1475 0.3544 0.045 Uiso 1 1 calc R
H36A H 0.8951 0.2012 0.3451 0.045 Uiso 1 1 calc R
C37 C 0.90082(13) 0.15803(14) 0.44781(17) 0.0290(6) Uani 1 1 d .
H37B H 0.9291 0.1986 0.4670 0.035 Uiso 1 1 calc R
H37A H 0.9204 0.1137 0.4690 0.035 Uiso 1 1 calc R
C38 C 0.81885(13) 0.16658(12) 0.46964(15) 0.0226(5) Uani 1 1 d .
H38B H 0.8143 0.1665 0.5222 0.027 Uiso 1 1 calc R
H38A H 0.7996 0.2124 0.4515 0.027 Uiso 1 1 calc R
O1 O 0.22313(10) 0.18997(9) 0.61692(10) 0.0270(4) Uani 1 1 d .
O2 O 0.10217(11) 0.16238(13) 0.57999(15) 0.0492(6) Uani 1 1 d .
O3 O 0.19887(15) 0.15207(19) 0.49901(13) 0.0673(9) Uani 1 1 d .
O4 O 0.1890(2) 0.06987(13) 0.5930(2) 0.0918(12) Uani 1 1 d .

loop_
_atom_site_aniso_label
_atom_site_aniso_U_11
_atom_site_aniso_U_22
_atom_site_aniso_U_33
_atom_site_aniso_U_23
_atom_site_aniso_U_13
_atom_site_aniso_U_12
Co 0.00780(17) 0.00816(17) 0.01176(17) 0.00092(14) 0.00124(14) 0.00092(14)
Cl 0.0219(3) 0.0173(3) 0.0329(3) -0.0067(2) 0.0052(2) -0.0011(2)
N1 0.0100(8) 0.0121(8) 0.0131(8) 0.0002(6) 0.0016(6) 0.0000(6)
N11 0.0137(9) 0.0232(9) 0.0325(11) 0.0125(9) 0.0002(8) 0.0004(8)
N12 0.0135(9) 0.0231(10) 0.0346(11) 0.0138(9) -0.0013(8) -0.0016(7)
N13 0.0126(8) 0.0142(8) 0.0162(8) 0.0022(7) -0.0002(7) -0.0002(7)
N21 0.0119(8) 0.0132(8) 0.0128(8) 0.0008(6) 0.0002(6) 0.0018(6)
N22 0.0130(8) 0.0136(8) 0.0142(8) -0.0009(7) 0.0016(7) 0.0022(7)
N23 0.0139(8) 0.0110(8) 0.0146(8) -0.0016(7) 0.0021(7) 0.0017(6)
N31 0.0102(8) 0.0110(7) 0.0183(8) 0.0012(7) -0.0010(7) 0.0002(6)
N32 0.0113(8) 0.0136(8) 0.0173(9) 0.0015(7) 0.0011(7) -0.0015(6)
N33 0.0130(8) 0.0106(7) 0.0185(9) 0.0019(7) 0.0001(7) -0.0019(6)
C10 0.0155(10) 0.0137(9) 0.0141(9) 0.0009(8) -0.0014(8) 0.0036(8)
C11 0.0152(10) 0.0137(9) 0.0117(9) 0.0012(8) 0.0014(8) 0.0017(8)
C12 0.0157(10) 0.0159(10) 0.0190(10) 0.0070(8) 0.0001(8) -0.0002(8)
C13 0.0121(9) 0.0156(9) 0.0167(10) 0.0028(8) -0.0013(8) 0.0025(8)
C14 0.0147(10) 0.0179(10) 0.0233(11) 0.0007(9) 0.0002(8) 0.0011(8)
C15 0.0123(10) 0.0311(12) 0.0230(11) 0.0019(10) -0.0004(9) 0.0018(9)
C16 0.0175(12) 0.0415(15) 0.0370(15) -0.0044(12) -0.0011(10) 0.0124(11)
C17 0.0309(14) 0.0283(13) 0.0504(17) -0.0124(12) -0.0103(13) 0.0180(11)
C18 0.0264(13) 0.0251(12) 0.0293(13) -0.0097(10) -0.0081(10) 0.0076(10)
C20 0.0111(9) 0.0121(9) 0.0160(10) 0.0012(7) 0.0020(7) 0.0040(7)
C21 0.0107(9) 0.0119(9) 0.0163(10) 0.0002(8) 0.0013(8) 0.0020(7)
C22 0.0140(10) 0.0129(9) 0.0164(10) 0.0002(8) 0.0015(8) 0.0027(8)
C23 0.0198(11) 0.0142(9) 0.0114(9) -0.0007(8) 0.0019(8) 0.0003(8)
C24 0.0234(12) 0.0328(13) 0.0184(11) 0.0036(10) -0.0008(9) -0.0067(10)
C25 0.0265(12) 0.0373(14) 0.0195(11) 0.0035(10) 0.0024(9) -0.0107(11)
C26 0.0428(15) 0.0252(12) 0.0170(11) 0.0041(9) 0.0002(10) 0.0025(11)
C27 0.0256(12) 0.0467(16) 0.0167(11) 0.0005(11) -0.0043(9) 0.0015(12)
C28 0.0208(12) 0.0439(15) 0.0165(11) 0.0014(10) -0.0003(9) 0.0026(10)
C30 0.0134(9) 0.0084(8) 0.0195(9) 0.0016(7) 0.0008(8) 0.0008(7)
C31 0.0151(10) 0.0100(9) 0.0161(9) -0.0006(8) -0.0013(8) 0.0002(7)
C32 0.0143(10) 0.0120(9) 0.0211(10) 0.0019(8) -0.0004(8) -0.0005(8)
C33 0.0093(9) 0.0155(9) 0.0185(10) 0.0015(8) 0.0004(8) -0.0011(7)
C34 0.0182(11) 0.0434(15) 0.0169(11) 0.0038(10) -0.0014(9) 0.0032(10)
C35 0.0218(13) 0.0602(18) 0.0199(12) 0.0086(12) 0.0086(10) 0.0086(12)
C36 0.0182(12) 0.0416(16) 0.0533(18) 0.0259(14) 0.0098(12) 0.0000(11)
C37 0.0134(11) 0.0215(11) 0.0521(17) 0.0019(11) -0.0026(11) -0.0044(9)
C38 0.0151(10) 0.0164(10) 0.0362(13) -0.0017(10) 0.0001(10) -0.0014(8)
O1 0.0323(10) 0.0194(8) 0.0294(9) -0.0011(7) -0.0106(8) 0.0020(7)
O2 0.0226(10) 0.0539(14) 0.0712(16) -0.0231(12) 0.0094(10) -0.0054(9)
O3 0.0478(14) 0.124(3) 0.0304(12) -0.0227(14) 0.0112(11) -0.0262(16)
O4 0.124(3) 0.0164(11) 0.135(3) -0.0004(14) -0.056(2) 0.0024(14)

loop_
_atom_type_symbol
_atom_type_description
_atom_type_scat_dispersion_real
_atom_type_scat_dispersion_imag
_atom_type_scat_source
Co Co 0.3494 0.9721 'International Tables Vol C Tables 4.2.6.8 and 6.1.1.4'
Cl Cl 0.1484 0.1585 'International Tables Vol C Tables 4.2.6.8 and 6.1.1.4'
N N 0.0061 0.0033 'International Tables Vol C Tables 4.2.6.8 and 6.1.1.4'
C C 0.0033 0.0016 'International Tables Vol C Tables 4.2.6.8 and 6.1.1.4'
H H 0.0000 0.0000 'International Tables Vol C Tables 4.2.6.8 and 6.1.1.4'
O O 0.0106 0.0060 'International Tables Vol C Tables 4.2.6.8 and 6.1.1.4'

loop_
_geom_angle_atom_site_label_1
_geom_angle_atom_site_label_2
_geom_angle_atom_site_label_3
_geom_angle
_geom_angle_site_symmetry_1
_geom_angle_site_symmetry_3
N31 Co N31 180.0 5_656 .
N31 Co N21 85.14(7) 5_656 .
N31 Co N21 94.86(7) . .
N31 Co N21 94.86(7) 5_656 5_656
N31 Co N21 85.14(7) . 5_656
N21 Co N21 180.0 . 5_656
N31 Co N1 100.07(6) 5_656 .
N31 Co N1 79.93(6) . .
N21 Co N1 76.19(6) . .
N21 Co N1 103.81(6) 5_656 .
N31 Co N1 79.93(6) 5_656 5_656
N31 Co N1 100.07(6) . 5_656
N21 Co N1 103.81(6) . 5_656
N21 Co N1 76.19(6) 5_656 5_656
N1 Co N1 180.00(8) . 5_656
O4 Cl O2 111.5(2) . .
O4 Cl O3 109.5(2) . .
O2 Cl O3 108.30(17) . .
O4 Cl O1 110.24(16) . .
O2 Cl O1 109.48(12) . .
O3 Cl O1 107.75(14) . .
C20 N1 C10 110.92(16) . .
C20 N1 C30 110.50(16) . .
C10 N1 C30 111.05(16) . .
C20 N1 Co 107.07(12) . .
C10 N1 Co 109.01(12) . .
C30 N1 Co 108.16(12) . .
N12 N11 C11 108.76(18) . .
N11 N12 N13 107.35(17) . .
C12 N13 N12 110.51(17) . .
C12 N13 C13 130.20(18) . .
N12 N13 C13 119.22(16) . .
N22 N21 C21 110.02(17) . .
N22 N21 Co 134.07(13) . .
C21 N21 Co 115.62(13) . .
N21 N22 N23 105.97(16) . .
N22 N23 C22 111.92(17) . .
N22 N23 C23 120.80(17) . .
C22 N23 C23 127.27(17) . .
N32 N31 C31 109.84(17) . .
N32 N31 Co 129.91(13) . .
C31 N31 Co 113.30(13) . .
N31 N32 N33 106.24(16) . .
N32 N33 C32 111.52(17) . .
N32 N33 C33 119.23(17) . .
C32 N33 C33 129.04(18) . .
N1 C10 C11 116.24(17) . .
N11 C11 C12 108.19(18) . .
N11 C11 C10 122.27(19) . .
C12 C11 C10 129.38(19) . .
N13 C12 C11 105.18(19) . .
N13 C13 C18 111.51(18) . .
N13 C13 C14 110.81(17) . .
C18 C13 C14 111.18(19) . .
C13 C14 C15 109.53(18) . .
C16 C15 C14 110.6(2) . .
C15 C16 C17 111.6(2) . .
C16 C17 C18 111.2(2) . .
C13 C18 C17 109.1(2) . .
N1 C20 C21 108.29(16) . .
N21 C21 C22 107.53(18) . .
N21 C21 C20 118.73(17) . .
C22 C21 C20 133.62(18) . .
N23 C22 C21 104.55(18) . .
N23 C23 C24 109.92(18) . .
N23 C23 C28 110.68(17) . .
C24 C23 C28 111.27(19) . .
C23 C24 C25 109.97(19) . .
C26 C25 C24 111.6(2) . .
C27 C26 C25 110.9(2) . .
C26 C27 C28 111.8(2) . .
C23 C28 C27 109.1(2) . .
C31 C30 N1 110.28(16) . .
C32 C31 N31 107.38(18) . .
C32 C31 C30 133.96(18) . .
N31 C31 C30 118.62(18) . .
N33 C32 C31 105.01(18) . .
N33 C33 C38 111.27(18) . .
N33 C33 C34 109.70(17) . .
C38 C33 C34 111.1(2) . .
C33 C34 C35 109.95(19) . .
C36 C35 C34 111.0(2) . .
C37 C36 C35 110.8(2) . .
C36 C37 C38 111.7(2) . .
C33 C38 C37 108.56(19) . .

loop_
_geom_bond_atom_site_label_1
_geom_bond_atom_site_label_2
_geom_bond_distance
_geom_bond_site_symmetry_2
Co N31 2.0932(17) 5_656
Co N31 2.0932(17) .
Co N21 2.1038(17) .
Co N21 2.1038(17) 5_656
Co N1 2.2549(17) .
Co N1 2.2549(17) 5_656
Cl O4 1.397(2) .
Cl O2 1.412(2) .
Cl O3 1.423(2) .
Cl O1 1.4483(18) .
N1 C20 1.487(3) .
N1 C10 1.489(3) .
N1 C30 1.496(3) .
N11 N12 1.316(3) .
N11 C11 1.362(3) .
N12 N13 1.348(3) .
N13 C12 1.346(3) .
N13 C13 1.477(3) .
N21 N22 1.323(2) .
N21 C21 1.358(3) .
N22 N23 1.333(2) .
N23 C22 1.353(3) .
N23 C23 1.480(3) .
N31 N32 1.322(2) .
N31 C31 1.365(3) .
N32 N33 1.333(2) .
N33 C32 1.355(3) .
N33 C33 1.472(3) .
C10 C11 1.501(3) .
C11 C12 1.368(3) .
C13 C18 1.523(3) .
C13 C14 1.523(3) .
C14 C15 1.532(3) .
C15 C16 1.518(4) .
C16 C17 1.520(4) .
C17 C18 1.535(4) .
C20 C21 1.495(3) .
C21 C22 1.371(3) .
C23 C24 1.516(3) .
C23 C28 1.528(3) .
C24 C25 1.532(3) .
C25 C26 1.522(4) .
C26 C27 1.508(4) .
C27 C28 1.533(3) .
C30 C31 1.492(3) .
C31 C32 1.365(3) .
C33 C38 1.521(3) .
C33 C34 1.521(3) .
C34 C35 1.529(3) .
C35 C36 1.520(5) .
C36 C37 1.514(4) .
C37 C38 1.536(3) .

loop_
_geom_torsion_atom_site_label_1
_geom_torsion_atom_site_label_2
_geom_torsion_atom_site_label_3
_geom_torsion_atom_site_label_4
_geom_torsion
_geom_torsion_site_symmetry_1
N31 Co N1 C20 50.94(13) 5_656
N31 Co N1 C20 -129.06(13) .
N21 Co N1 C20 -31.46(12) .
N21 Co N1 C20 148.54(12) 5_656
N1 Co N1 C20 -139.3(8) 5_656
N31 Co N1 C10 -69.12(13) 5_656
N31 Co N1 C10 110.89(13) .
N21 Co N1 C10 -151.52(14) .
N21 Co N1 C10 28.48(14) 5_656
N1 Co N1 C10 100.6(8) 5_656
N31 Co N1 C30 170.03(12) 5_656
N31 Co N1 C30 -9.97(12) .
N21 Co N1 C30 87.63(13) .
N21 Co N1 C30 -92.37(13) 5_656
N1 Co N1 C30 -20.2(8) 5_656
C11 N11 N12 N13 0.2(3) .
N11 N12 N13 C12 0.5(3) .
N11 N12 N13 C13 -176.86(19) .
N31 Co N21 N22 89.87(19) 5_656
N31 Co N21 N22 -90.13(19) .
N21 Co N21 N22 -145(15) 5_656
N1 Co N21 N22 -168.5(2) .
N1 Co N21 N22 11.5(2) 5_656
N31 Co N21 C21 -83.17(15) 5_656
N31 Co N21 C21 96.83(15) .
N21 Co N21 C21 42(15) 5_656
N1 Co N21 C21 18.47(14) .
N1 Co N21 C21 -161.53(14) 5_656
C21 N21 N22 N23 -0.4(2) .
Co N21 N22 N23 -173.70(14) .
N21 N22 N23 C22 0.2(2) .
N21 N22 N23 C23 178.86(17) .
N31 Co N31 N32 115(6) 5_656
N21 Co N31 N32 128.82(18) .
N21 Co N31 N32 -51.18(18) 5_656
N1 Co N31 N32 -156.16(19) .
N1 Co N31 N32 23.84(19) 5_656
N31 Co N31 C31 -98(6) 5_656
N21 Co N31 C31 -83.83(15) .
N21 Co N31 C31 96.17(15) 5_656
N1 Co N31 C31 -8.81(14) .
N1 Co N31 C31 171.19(14) 5_656
C31 N31 N32 N33 0.5(2) .
Co N31 N32 N33 148.70(15) .
N31 N32 N33 C32 -0.9(2) .
N31 N32 N33 C33 -176.10(17) .
C20 N1 C10 C11 52.6(2) .
C30 N1 C10 C11 -70.7(2) .
Co N1 C10 C11 170.26(14) .
N12 N11 C11 C12 -0.8(3) .
N12 N11 C11 C10 174.9(2) .
N1 C10 C11 N11 91.8(3) .
N1 C10 C11 C12 -93.5(3) .
N12 N13 C12 C11 -0.9(3) .
C13 N13 C12 C11 176.0(2) .
N11 C11 C12 N13 1.1(3) .
C10 C11 C12 N13 -174.3(2) .
C12 N13 C13 C18 99.0(3) .
N12 N13 C13 C18 -84.3(2) .
C12 N13 C13 C14 -25.4(3) .
N12 N13 C13 C14 151.3(2) .
N13 C13 C14 C15 -175.87(18) .
C18 C13 C14 C15 59.5(2) .
C13 C14 C15 C16 -57.0(3) .
C14 C15 C16 C17 55.8(3) .
C15 C16 C17 C18 -55.8(3) .
N13 C13 C18 C17 176.9(2) .
C14 C13 C18 C17 -58.9(3) .
C16 C17 C18 C13 56.5(3) .
C10 N1 C20 C21 157.57(16) .
C30 N1 C20 C21 -78.83(19) .
Co N1 C20 C21 38.74(17) .
N22 N21 C21 C22 0.4(2) .
Co N21 C21 C22 175.08(14) .
N22 N21 C21 C20 -176.10(17) .
Co N21 C21 C20 -1.4(2) .
N1 C20 C21 N21 -26.8(2) .
N1 C20 C21 C22 157.8(2) .
N22 N23 C22 C21 0.0(2) .
C23 N23 C22 C21 -178.51(19) .
N21 C21 C22 N23 -0.2(2) .
C20 C21 C22 N23 175.5(2) .
N22 N23 C23 C24 -99.5(2) .
C22 N23 C23 C24 78.9(3) .
N22 N23 C23 C28 23.8(3) .
C22 N23 C23 C28 -157.8(2) .
N23 C23 C24 C25 -179.2(2) .
C28 C23 C24 C25 57.9(3) .
C23 C24 C25 C26 -55.8(3) .
C24 C25 C26 C27 55.0(3) .
C25 C26 C27 C28 -55.9(3) .
N23 C23 C28 C27 179.3(2) .
C24 C23 C28 C27 -58.2(3) .
C26 C27 C28 C23 57.1(3) .
C20 N1 C30 C31 142.30(17) .
C10 N1 C30 C31 -94.2(2) .
Co N1 C30 C31 25.40(19) .
N32 N31 C31 C32 0.1(2) .
Co N31 C31 C32 -153.79(15) .
N32 N31 C31 C30 -178.06(18) .
Co N31 C31 C30 28.0(2) .
N1 C30 C31 C32 145.6(2) .
N1 C30 C31 N31 -36.9(3) .
N32 N33 C32 C31 1.0(2) .
C33 N33 C32 C31 175.6(2) .
N31 C31 C32 N33 -0.6(2) .
C30 C31 C32 N33 177.1(2) .
N32 N33 C33 C38 -124.1(2) .
C32 N33 C33 C38 61.7(3) .
N32 N33 C33 C34 112.6(2) .
C32 N33 C33 C34 -61.6(3) .
N33 C33 C34 C35 -177.5(2) .
C38 C33 C34 C35 59.1(3) .
C33 C34 C35 C36 -56.6(3) .
C34 C35 C36 C37 55.5(3) .
C35 C36 C37 C38 -56.5(3) .
N33 C33 C38 C37 178.66(19) .
C34 C33 C38 C37 -58.8(3) .
C36 C37 C38 C33 57.5(3) .
